data_4102236
loop_
_publ_author_name
'Sebastian Rendler'
'David W. C. MacMillan'

_publ_section_title
;
 Enantioselective Polyene Cyclization via Organo-SOMO Catalysis
;
_journal_name_full 'Journal of the American Chemical Society'
_journal_page_first 5027
_journal_page_last 5029
_journal_paper_doi 10.1021/ja100185p
_journal_volume 132
_journal_year 2010
_chemical_formula_sum 'C23 H31 N O3'
_chemical_formula_weight 369.49
_space_group_IT_number 5
_symmetry_cell_setting monoclinic
_symmetry_Int_Tables_number 5
_symmetry_space_group_name_Hall 'C 2y'
_symmetry_space_group_name_H-M 'C 1 2 1'
_atom_sites_solution_hydrogens geom
_atom_sites_solution_primary direct
_audit_creation_method SHELXL-97
_cell_angle_alpha 90.00
_cell_angle_beta 91.374(2)
_cell_angle_gamma 90.00
_cell_formula_units_Z 4
_cell_length_a 13.0078(3)
_cell_length_b 6.8941(2)
_cell_length_c 21.3275(6)
_cell_measurement_temperature 153(1)
_cell_volume 1912.04(9)
_computing_data_collection 'Bruker APEX2'
_computing_data_reduction 'Bruker SAINT'
_computing_structure_refinement 'SHELXL-97 (Sheldrick, 2008)'
_computing_structure_solution 'SHELXS-97 (Sheldrick, 2008)'
_diffrn_ambient_temperature 153(1)
_diffrn_measured_fraction_theta_full 0.969
_diffrn_measured_fraction_theta_max 0.969
_diffrn_measurement_device 'CCD Area Detector'
_diffrn_measurement_device_type 'Bruker APEXII'
_diffrn_measurement_method 'phi and omega scans'
_diffrn_radiation_monochromator graphite
_diffrn_radiation_source 'sealed tube'
_diffrn_radiation_type CuK\a
_diffrn_radiation_wavelength 1.54178
_diffrn_reflns_av_R_equivalents 0.0382
_diffrn_reflns_av_sigmaI/netI 0.0422
_diffrn_reflns_limit_h_max 15
_diffrn_reflns_limit_h_min -13
_diffrn_reflns_limit_k_max 7
_diffrn_reflns_limit_k_min -8
_diffrn_reflns_limit_l_max 24
_diffrn_reflns_limit_l_min -22
_diffrn_reflns_number 5967
_diffrn_reflns_theta_full 64.37
_diffrn_reflns_theta_max 64.37
_diffrn_reflns_theta_min 4.15
_exptl_absorpt_coefficient_mu 0.664
_exptl_absorpt_correction_T_max 1.000
_exptl_absorpt_correction_T_min 0.787
_exptl_absorpt_correction_type multi-scan
_exptl_absorpt_process_details '(SADABS; Sheldrick, 2007)'
_exptl_crystal_density_diffrn 1.284
_exptl_crystal_density_method 'not measured'
_exptl_crystal_F_000 800
_exptl_crystal_size_max 0.48
_exptl_crystal_size_mid 0.08
_exptl_crystal_size_min 0.005
_refine_diff_density_max 0.323
_refine_diff_density_min -0.450
_refine_diff_density_rms 0.158
_refine_ls_abs_structure_details 'Flack H D (1983), Acta Cryst. A39, 876-881'
_refine_ls_abs_structure_Flack 0.0(3)
_refine_ls_extinction_method none
_refine_ls_goodness_of_fit_ref 1.143
_refine_ls_hydrogen_treatment constr
_refine_ls_matrix_type full
_refine_ls_number_parameters 257
_refine_ls_number_reflns 2871
_refine_ls_number_restraints 1
_refine_ls_restrained_S_all 1.143
_refine_ls_R_factor_all 0.0528
_refine_ls_R_factor_gt 0.0389
_refine_ls_shift/su_max 0.000
_refine_ls_shift/su_mean 0.000
_refine_ls_structure_factor_coef Fsqd
_refine_ls_weighting_details 'calc w=1/[\s^2^(Fo^2^)+(0.0691P)^2^+0.0000P] where P=(Fo^2^+2Fc^2^)/3'
_refine_ls_weighting_scheme calc
_refine_ls_wR_factor_gt 0.0957
_refine_ls_wR_factor_ref 0.1215
_reflns_number_gt 2478
_reflns_number_total 2871
_reflns_threshold_expression >2sigma(I)
_cod_data_source_file ja100185p_si_004.cif
_cod_data_source_block shelxl
_cod_original_sg_symbol_H-M 'C 2 '
_cod_database_code 4102236

loop_
_symmetry_equiv_pos_as_xyz
'x, y, z'
'-x, y, -z'
'x+1/2, y+1/2, z'
'-x+1/2, y+1/2, -z'

loop_
_atom_site_label
_atom_site_type_symbol
_atom_site_fract_x
_atom_site_fract_y
_atom_site_fract_z
_atom_site_U_iso_or_equiv
_atom_site_adp_type
_atom_site_occupancy
_atom_site_symmetry_multiplicity
_atom_site_calc_flag
_atom_site_refinement_flags
_atom_site_disorder_assembly
_atom_site_disorder_group
C1 C 0.2497(2) 0.7868(4) 0.92022(14) 0.0368(7) Uani 1 1 d . B .
H1 H 0.2553 0.6627 0.9425 0.049 Uiso 1 1 calc R . .
C2 C 0.1531(3) 0.8916(5) 0.94142(15) 0.0442(8) Uani 1 1 d . . .
H2A H 0.1558 0.9048 0.9867 0.059 Uiso 1 1 calc R . .
H2B H 0.1515 1.0209 0.9235 0.059 Uiso 1 1 calc R . .
C3 C 0.0554(2) 0.7850(5) 0.92201(15) 0.0390(7) Uani 1 1 d . . .
H3A H -0.0034 0.8667 0.9306 0.052 Uiso 1 1 calc R . .
H3B H 0.0496 0.6684 0.9472 0.052 Uiso 1 1 calc R . .
C4 C 0.0521(2) 0.7290(5) 0.85280(14) 0.0337(7) Uani 1 1 d . . .
H4A H 0.0448 0.8458 0.8278 0.045 Uiso 1 1 calc R . .
H4B H -0.0081 0.6490 0.8445 0.045 Uiso 1 1 calc R . .
C5 C 0.1483(2) 0.6180(4) 0.83196(13) 0.0257(6) Uani 1 1 d . . .
C6 C 0.14177(18) 0.5956(4) 0.75942(13) 0.0223(6) Uani 1 1 d . . .
H6 H 0.1270 0.7261 0.7434 0.030 Uiso 1 1 calc R . .
C7 C 0.0524(2) 0.4704(4) 0.73550(13) 0.0275(6) Uani 1 1 d . . .
H7A H 0.0708 0.3343 0.7385 0.037 Uiso 1 1 calc R . .
H7B H -0.0074 0.4924 0.7609 0.037 Uiso 1 1 calc R . .
C8 C 0.02802(18) 0.5226(5) 0.66836(13) 0.0292(6) Uani 1 1 d . . .
H8A H -0.0062 0.6476 0.6672 0.039 Uiso 1 1 calc R . .
H8B H -0.0193 0.4273 0.6507 0.039 Uiso 1 1 calc R . .
C9 C 0.12224(18) 0.5322(4) 0.62809(13) 0.0251(6) Uani 1 1 d . . .
C10 C 0.10570(19) 0.5358(4) 0.56350(13) 0.0272(6) Uani 1 1 d . . .
H10 H 0.0386 0.5367 0.5474 0.036 Uiso 1 1 calc R . .
C11 C 0.18614(19) 0.5380(4) 0.52271(12) 0.0249(5) Uani 1 1 d . . .
C12 C 0.28643(18) 0.5310(4) 0.54605(12) 0.0245(6) Uani 1 1 d . . .
H12 H 0.3414 0.5302 0.5190 0.033 Uiso 1 1 calc R . .
C13 C 0.30340(17) 0.5253(4) 0.61104(12) 0.0231(5) Uani 1 1 d . . .
C14 C 0.22286(17) 0.5331(4) 0.65406(12) 0.0217(5) Uani 1 1 d . . .
C15 C 0.24224(17) 0.5310(4) 0.72599(12) 0.0218(5) Uani 1 1 d . . .
C16 C 0.33204(19) 0.6627(4) 0.74975(13) 0.0271(6) Uani 1 1 d . . .
H16A H 0.3961 0.6144 0.7334 0.036 Uiso 1 1 calc R . .
H16B H 0.3215 0.7931 0.7338 0.036 Uiso 1 1 calc R . .
C17 C 0.3403(2) 0.6695(4) 0.82111(13) 0.0313(6) Uani 1 1 d . . .
H17A H 0.3538 0.5401 0.8371 0.042 Uiso 1 1 calc R . .
H17B H 0.3975 0.7520 0.8338 0.042 Uiso 1 1 calc R . .
C18 C 0.2423(2) 0.7467(4) 0.84912(13) 0.0276(6) Uani 1 1 d . . .
H18 H 0.2293 0.8725 0.8291 0.037 Uiso 1 1 calc R . .
C19 C 0.3430(3) 0.9070(6) 0.93617(16) 0.0525(10) Uani 1 1 d . . .
H19 H 0.3458 1.0329 0.9206 0.070 Uiso 0.55 1 calc PR A 1
H19' H 0.4056 0.8464 0.9449 0.070 Uiso 0.45 1 calc PR A 2
C20 C 0.1523(2) 0.4203(4) 0.86506(13) 0.0316(7) Uani 1 1 d . . .
H20A H 0.1410 0.4377 0.9090 0.047 Uiso 1 1 calc R . .
H20B H 0.2185 0.3621 0.8594 0.047 Uiso 1 1 calc R . .
H20C H 0.0998 0.3373 0.8474 0.047 Uiso 1 1 calc R . .
C21 C 0.24179(19) 0.5394(4) 0.41634(13) 0.0289(6) Uani 1 1 d . . .
H21A H 0.2877 0.6458 0.4247 0.043 Uiso 1 1 calc R . .
H21B H 0.2134 0.5508 0.3745 0.043 Uiso 1 1 calc R . .
H21C H 0.2788 0.4194 0.4203 0.043 Uiso 1 1 calc R . .
C22 C 0.4861(2) 0.5134(6) 0.59557(15) 0.0395(7) Uani 1 1 d . . .
H22A H 0.4825 0.4068 0.5666 0.059 Uiso 1 1 calc R . .
H22B H 0.5489 0.5055 0.6200 0.059 Uiso 1 1 calc R . .
H22C H 0.4844 0.6334 0.5727 0.059 Uiso 1 1 calc R . .
C23 C 0.2703(2) 0.3269(4) 0.74124(13) 0.0268(6) Uani 1 1 d . . .
N1 N 0.2947(2) 0.1691(4) 0.75049(13) 0.0400(6) Uani 1 1 d . . .
O1 O 0.4176(4) 0.8472(9) 0.9693(3) 0.0788(18) Uani 0.55 1 d P B 1
O1' O 0.3371(5) 1.0886(10) 0.9378(4) 0.081(2) Uani 0.45 1 d P B 2
O2 O 0.16023(12) 0.5427(3) 0.46039(9) 0.0304(5) Uani 1 1 d . . .
O3 O 0.40055(13) 0.5051(3) 0.63624(9) 0.0305(5) Uani 1 1 d . . .

loop_
_atom_site_aniso_label
_atom_site_aniso_U_11
_atom_site_aniso_U_22
_atom_site_aniso_U_33
_atom_site_aniso_U_23
_atom_site_aniso_U_13
_atom_site_aniso_U_12
C1 0.0472(17) 0.0382(18) 0.0250(16) -0.0003(14) 0.0050(13) -0.0143(14)
C2 0.060(2) 0.0422(17) 0.0310(18) -0.0084(16) 0.0167(14) -0.0092(16)
C3 0.0451(17) 0.0427(18) 0.0300(17) -0.0027(15) 0.0152(13) 0.0021(14)
C4 0.0321(14) 0.0391(17) 0.0304(17) 0.0009(14) 0.0097(12) 0.0038(12)
C5 0.0274(14) 0.0270(14) 0.0229(15) 0.0015(12) 0.0061(11) -0.0015(11)
C6 0.0224(12) 0.0226(12) 0.0222(15) 0.0028(11) 0.0061(10) 0.0016(10)
C7 0.0236(13) 0.0336(16) 0.0258(15) 0.0009(12) 0.0078(10) -0.0028(11)
C8 0.0227(12) 0.0396(15) 0.0254(14) -0.0025(14) 0.0046(10) -0.0028(13)
C9 0.0226(12) 0.0243(12) 0.0284(15) -0.0021(13) 0.0038(10) 0.0019(12)
C10 0.0224(12) 0.0344(14) 0.0250(14) -0.0009(14) 0.0006(10) 0.0000(12)
C11 0.0313(13) 0.0225(12) 0.0211(14) -0.0014(13) 0.0024(10) 0.0014(12)
C12 0.0253(12) 0.0224(12) 0.0264(15) -0.0003(12) 0.0105(10) -0.0019(11)
C13 0.0213(12) 0.0208(12) 0.0275(15) -0.0008(12) 0.0031(10) 0.0002(11)
C14 0.0247(12) 0.0172(11) 0.0234(14) 0.0003(12) 0.0048(10) 0.0016(11)
C15 0.0203(11) 0.0204(11) 0.0250(14) 0.0013(13) 0.0031(10) -0.0005(11)
C16 0.0256(14) 0.0299(14) 0.0260(15) -0.0017(12) 0.0054(11) -0.0060(11)
C17 0.0275(14) 0.0389(15) 0.0276(16) -0.0022(14) 0.0021(11) -0.0113(13)
C18 0.0333(14) 0.0270(13) 0.0228(15) 0.0029(12) 0.0053(11) -0.0055(11)
C19 0.059(2) 0.071(3) 0.0281(19) -0.0174(19) 0.0059(16) -0.025(2)
C20 0.0388(16) 0.0310(14) 0.0250(16) 0.0037(13) 0.0030(12) -0.0067(12)
C21 0.0316(13) 0.0323(14) 0.0232(14) 0.0002(14) 0.0090(10) 0.0005(13)
C22 0.0222(13) 0.0590(19) 0.0376(18) 0.0001(17) 0.0082(11) 0.0027(15)
C23 0.0293(14) 0.0283(15) 0.0230(15) -0.0006(12) 0.0064(11) -0.0005(11)
N1 0.0529(16) 0.0284(13) 0.0393(16) 0.0039(12) 0.0117(12) 0.0079(12)
O1 0.062(3) 0.117(5) 0.057(3) -0.001(3) -0.006(3) -0.040(3)
O1' 0.067(4) 0.058(4) 0.119(7) -0.024(4) 0.002(4) -0.030(3)
O2 0.0278(9) 0.0414(11) 0.0221(10) 0.0006(10) 0.0049(7) 0.0002(9)
O3 0.0198(8) 0.0434(11) 0.0287(10) -0.0003(9) 0.0058(7) 0.0018(8)

loop_
_atom_type_symbol
_atom_type_description
_atom_type_scat_dispersion_real
_atom_type_scat_dispersion_imag
_atom_type_scat_source
C C 0.0181 0.0091 'International Tables Vol C Tables 4.2.6.8 and 6.1.1.4'
H H 0.0000 0.0000 'International Tables Vol C Tables 4.2.6.8 and 6.1.1.4'
N N 0.0311 0.0180 'International Tables Vol C Tables 4.2.6.8 and 6.1.1.4'
O O 0.0492 0.0322 'International Tables Vol C Tables 4.2.6.8 and 6.1.1.4'

loop_
_geom_angle_atom_site_label_1
_geom_angle_atom_site_label_2
_geom_angle_atom_site_label_3
_geom_angle
C19 C1 C2 109.8(3)
C19 C1 C18 110.6(2)
C2 C1 C18 110.1(2)
C3 C2 C1 112.3(3)
C2 C3 C4 113.0(3)
C3 C4 C5 113.6(3)
C20 C5 C4 109.1(2)
C20 C5 C18 112.5(2)
C4 C5 C18 106.9(2)
C20 C5 C6 111.7(2)
C4 C5 C6 108.1(2)
C18 C5 C6 108.4(2)
C7 C6 C5 114.3(2)
C7 C6 C15 108.9(2)
C5 C6 C15 117.02(19)
C8 C7 C6 108.9(2)
C7 C8 C9 113.3(2)
C10 C9 C14 120.7(2)
C10 C9 C8 117.1(2)
C14 C9 C8 122.3(2)
C11 C10 C9 121.7(2)
O2 C11 C10 116.3(2)
O2 C11 C12 124.0(2)
C10 C11 C12 119.7(2)
C11 C12 C13 118.8(2)
O3 C13 C12 121.0(2)
O3 C13 C14 116.2(2)
C12 C13 C14 122.8(2)
C9 C14 C13 116.2(2)
C9 C14 C15 121.1(2)
C13 C14 C15 122.6(2)
C23 C15 C14 105.0(2)
C23 C15 C16 107.6(2)
C14 C15 C16 114.9(2)
C23 C15 C6 111.8(2)
C14 C15 C6 109.27(18)
C16 C15 C6 108.3(2)
C17 C16 C15 112.2(2)
C18 C17 C16 111.4(2)
C17 C18 C1 114.7(2)
C17 C18 C5 111.9(2)
C1 C18 C5 111.4(2)
O1' C19 O1 111.1(5)
O1' C19 C1 120.4(5)
O1 C19 C1 123.7(4)
N1 C23 C15 176.8(3)
C11 O2 C21 117.95(19)
C13 O3 C22 118.9(2)

loop_
_geom_bond_atom_site_label_1
_geom_bond_atom_site_label_2
_geom_bond_distance
C1 C19 1.502(5)
C1 C2 1.527(4)
C1 C18 1.542(4)
C2 C3 1.517(5)
C3 C4 1.525(4)
C4 C5 1.541(4)
C5 C20 1.536(4)
C5 C18 1.547(4)
C5 C6 1.555(4)
C6 C7 1.526(4)
C6 C15 1.568(3)
C7 C8 1.503(4)
C8 C9 1.515(4)
C9 C10 1.389(4)
C9 C14 1.409(3)
C10 C11 1.377(4)
C11 O2 1.364(3)
C11 C12 1.386(3)
C12 C13 1.399(4)
C13 O3 1.368(3)
C13 C14 1.410(4)
C14 C15 1.549(4)
C15 C23 1.488(4)
C15 C16 1.555(3)
C16 C17 1.524(4)
C17 C18 1.516(4)
C19 O1' 1.254(8)
C19 O1 1.256(7)
C21 O2 1.434(3)
C22 O3 1.428(3)
C23 N1 1.148(4)
